data_4344248
loop_
_publ_author_name
'McCarthy, T.J.'
'Zhang, X.'
'Kanatzidis, M.G.'

_publ_section_title
;
 Synthesis of Cs Cu S6 and Cs 6 Cu2 (Te S3)2 (S6)2 in molten Cs2 Sx Tey
 salts.Novel compounds containing polychalcogenide ligands
;
_journal_name_full 'Inorganic Chemistry'
_journal_page_first 2944
_journal_page_last 2948
_journal_volume 32
_journal_year 1993
_chemical_formula_sum 'Cs6 Cu2 S18 Te2'
_chemical_name_systematic 'Cs6 Cu2 (Te S3)2 (S6)2'
_space_group_IT_number 64
_symmetry_space_group_name_Hall '-C 2ac 2'
_symmetry_space_group_name_H-M 'C m c a'
_cell_angle_alpha 90
_cell_angle_beta 90
_cell_angle_gamma 90
_cell_formula_units_Z 4
_cell_length_a 21.072
_cell_length_b 13.173
_cell_length_c 11.948
_cell_volume 3316.543
_citation_journal_id_ASTM INOCAJ
_cod_data_source_file McCarthy_INOCAJ_1993_1184.cif
_cod_data_source_block Cs6Cu2S18Te2
_cod_database_code 4344248

loop_
_symmetry_equiv_pos_as_xyz
x,y,z
-x+1/2,-y,z+1/2
x,-y,-z
-x+1/2,y,-z+1/2
-x,-y,-z
x-1/2,y,-z-1/2
-x,y,z
x-1/2,-y,z-1/2
x+1/2,y+1/2,z
-x+1,-y+1/2,z+1/2
x+1/2,-y+1/2,-z
-x+1,y+1/2,-z+1/2
-x+1/2,-y+1/2,-z
x,y+1/2,-z-1/2
-x+1/2,y+1/2,z
x,-y+1/2,z-1/2

loop_
_atom_site_label
_atom_site_type_symbol
_atom_site_fract_x
_atom_site_fract_y
_atom_site_fract_z
_atom_site_occupancy
_atom_site_U_iso_or_equiv
S1 S-2 0 -0.1255 0.4163 1 0.0
Te1 Te+4 0 -0.23313 0.57785 1 0.0
S5 S 0.2792 0.0232 0.4167 1 0.0
S2 S-2 -0.0863 -0.3397 0.5471 1 0.0
S3 S 0.1275 0.0623 0.3517 1 0.0
S4 S 0.2095 0.132 0.4038 1 0.0
Cs2 Cs+1 0.15414 0.2965 0.17837 1 0.0
Cu1 Cu+2 0.07044 0 0.5 1 0.0
Cs1 Cs+1 0 0.04069 0.16886 1 0.0
